data_4336356
loop_
_publ_author_name
'Prakash Kanoo'
'Ryotaro Matsuda'
'Hiroshi Sato'
'Liangchun Li'
'Hyung Joon Jeon'
'Susumu Kitagawa'

_publ_section_title
;
 In Situ Generation of Functionality in a Reactive Haloalkane-Based Ligand
 for the Design of New Porous Coordination Polymers
;
_journal_name_full 'Inorganic Chemistry'
_journal_page_first 10735
_journal_page_last 10737
_journal_paper_doi 10.1021/ic401924d
_journal_volume 52
_journal_year 2013
_chemical_formula_sum 'C9 H5 Cu O7'
_chemical_formula_weight 288.67
_chemical_name_systematic
;
 ?
;
_space_group_crystal_system trigonal
_space_group_IT_number 166
_space_group_name_Hall '-R 3 2"'
_space_group_name_H-M_alt 'R -3 m :H'
_symmetry_space_group_name_Hall '-R 3 2"'
_symmetry_space_group_name_H-M 'R -3 m :H'
_atom_sites_solution_hydrogens mixed
_audit_creation_method SHELXL-2013
_cell_angle_alpha 90
_cell_angle_beta 90
_cell_angle_gamma 120
_cell_formula_units_Z 18
_cell_length_a 18.268(3)
_cell_length_b 18.268(3)
_cell_length_c 30.195(6)
_cell_measurement_reflns_used 7431
_cell_measurement_temperature 100(2)
_cell_measurement_theta_max 27.4932
_cell_measurement_theta_min 2.6618
_cell_volume 8727(3)
_computing_cell_refinement CrystalClear
_computing_data_collection 'CrystalClear (Rigaku Inc., 2008)'
_computing_data_reduction CrystalClear
_computing_molecular_graphics 'Mercury 1.4.1'
_computing_publication_material 'PLATON (Spek, 2003)'
_computing_structure_refinement 'SHELXL-2013 (Sheldrick, 2013)'
_computing_structure_solution 'SIR-92 (Altomare et al. 1994)'
_diffrn_ambient_temperature 100(2)
_diffrn_measured_fraction_theta_full 0.995
_diffrn_measured_fraction_theta_max 0.996
_diffrn_radiation_type MoK\a
_diffrn_radiation_wavelength 0.71073
_diffrn_reflns_av_R_equivalents 0.0432
_diffrn_reflns_av_unetI/netI 0.0329
_diffrn_reflns_Laue_measured_fraction_full 0.995
_diffrn_reflns_Laue_measured_fraction_max 0.996
_diffrn_reflns_limit_h_max 18
_diffrn_reflns_limit_h_min -18
_diffrn_reflns_limit_k_max 23
_diffrn_reflns_limit_k_min -23
_diffrn_reflns_limit_l_max 14
_diffrn_reflns_limit_l_min -39
_diffrn_reflns_number 11605
_diffrn_reflns_point_group_measured_fraction_full 0.995
_diffrn_reflns_point_group_measured_fraction_max 0.996
_diffrn_reflns_theta_full 25.242
_diffrn_reflns_theta_max 27.477
_diffrn_reflns_theta_min 2.662
_exptl_absorpt_coefficient_mu 1.137
_exptl_absorpt_correction_T_max 1.000
_exptl_absorpt_correction_T_min 0.7408
_exptl_absorpt_correction_type multi-scan
_exptl_absorpt_process_details 'REQAB (Rigaku, 1998)'
_exptl_crystal_colour blue
_exptl_crystal_density_diffrn 0.989
_exptl_crystal_description hexagonal
_exptl_crystal_F_000 2592
_exptl_crystal_size_max 0.120
_exptl_crystal_size_mid 0.100
_exptl_crystal_size_min 0.040
_refine_diff_density_max 1.715
_refine_diff_density_min -0.841
_refine_diff_density_rms 0.244
_refine_ls_extinction_method none
_refine_ls_goodness_of_fit_ref 1.123
_refine_ls_hydrogen_treatment constr
_refine_ls_matrix_type full
_refine_ls_number_parameters 85
_refine_ls_number_reflns 2435
_refine_ls_number_restraints 1
_refine_ls_restrained_S_all 1.124
_refine_ls_R_factor_all 0.0857
_refine_ls_R_factor_gt 0.0784
_refine_ls_shift/su_max 0.000
_refine_ls_shift/su_mean 0.000
_refine_ls_structure_factor_coef Fsqd
_refine_ls_weighting_details 'w=1/[\s^2^(Fo^2^)+(0.1532P)^2^+13.8583P] where P=(Fo^2^+2Fc^2^)/3'
_refine_ls_weighting_scheme calc
_refine_ls_wR_factor_gt 0.2252
_refine_ls_wR_factor_ref 0.2345
_reflns_Friedel_coverage 0.000
_reflns_number_gt 2083
_reflns_number_total 2435
_reflns_threshold_expression 'I > 2\s(I)'
_cod_data_source_file ic401924d_si_003_1.cif
_cod_data_source_block PCP1
_cod_database_code 4336356
_shelx_space_group_comment
;
The symmetry employed for this shelxl refinement is uniquely defined
by the following loop, which should always be used as a source of
symmetry information in preference to the above space-group names.
They are only intended as comments.
;
_shelx_estimated_absorpt_t_min 0.876
_shelx_estimated_absorpt_t_max 0.956

loop_
_space_group_symop_operation_xyz
'x, y, z'
'-y, x-y, z'
'-x+y, -x, z'
'x-y, -y, -z'
'-x, -x+y, -z'
'y, x, -z'
'x+2/3, y+1/3, z+1/3'
'-y+2/3, x-y+1/3, z+1/3'
'-x+y+2/3, -x+1/3, z+1/3'
'x-y+2/3, -y+1/3, -z+1/3'
'-x+2/3, -x+y+1/3, -z+1/3'
'y+2/3, x+1/3, -z+1/3'
'x+1/3, y+2/3, z+2/3'
'-y+1/3, x-y+2/3, z+2/3'
'-x+y+1/3, -x+2/3, z+2/3'
'x-y+1/3, -y+2/3, -z+2/3'
'-x+1/3, -x+y+2/3, -z+2/3'
'y+1/3, x+2/3, -z+2/3'
'-x, -y, -z'
'y, -x+y, -z'
'x-y, x, -z'
'-x+y, y, z'
'x, x-y, z'
'-y, -x, z'
'-x+2/3, -y+1/3, -z+1/3'
'y+2/3, -x+y+1/3, -z+1/3'
'x-y+2/3, x+1/3, -z+1/3'
'-x+y+2/3, y+1/3, z+1/3'
'x+2/3, x-y+1/3, z+1/3'
'-y+2/3, -x+1/3, z+1/3'
'-x+1/3, -y+2/3, -z+2/3'
'y+1/3, -x+y+2/3, -z+2/3'
'x-y+1/3, x+2/3, -z+2/3'
'-x+y+1/3, y+2/3, z+2/3'
'x+1/3, x-y+2/3, z+2/3'
'-y+1/3, -x+2/3, z+2/3'

loop_
_atom_site_label
_atom_site_type_symbol
_atom_site_fract_x
_atom_site_fract_y
_atom_site_fract_z
_atom_site_U_iso_or_equiv
_atom_site_adp_type
_atom_site_occupancy
_atom_site_site_symmetry_order
_atom_site_calc_flag
_atom_site_refinement_flags_posn
_atom_site_refinement_flags_adp
_atom_site_refinement_flags_occupancy
C1 C 0.4794(2) 0.3890(3) 0.72765(13) 0.0386(9) Uani 1 1 d . . .
C2 C 0.55450(17) 0.44550(17) 0.70719(18) 0.0383(11) Uani 1 2 d S T P
H2 H 0.5675 0.4325 0.6788 0.046 Uiso 1 2 calc R U P
C3 C 0.5151(2) 0.4849(2) 0.7902(2) 0.0504(15) Uani 1 2 d S T P
C4 C 0.4597(2) 0.4096(3) 0.76921(13) 0.0436(9) Uani 1 1 d . . .
H4 H 0.4077 0.3713 0.7831 0.052 Uiso 1 1 calc R U .
C5 C 0.4212(2) 0.3063(2) 0.70574(12) 0.0339(7) Uani 1 1 d . . .
C6 C 0.4949(2) 0.5051(2) 0.8348(2) 0.0554(16) Uani 1 2 d S T P
O1 O 0.35678(17) 0.25369(18) 0.72718(9) 0.0405(6) Uani 1 1 d . . .
O3 O 0.1854(3) 0.09268(14) 0.75055(14) 0.0674(15) Uani 1 2 d DS T P
O2 O 0.22515(16) 0.03678(18) 0.66591(9) 0.0416(7) Uani 1 1 d . . .
O4 O 0.4979(6) 0.5791(6) 0.8349(3) 0.229(6) Uani 1 1 d . . .
Cu1 Cu 0.28260(3) 0.14130(2) 0.70109(2) 0.0297(3) Uani 1 2 d S T P
H1A H 0.1237 0.0619 0.7495 0.045 Uiso 1 2 d S U P
H1B H 0.2064 0.1032 0.7798 0.045 Uiso 1 2 d DS U P

loop_
_atom_site_aniso_label
_atom_site_aniso_U_11
_atom_site_aniso_U_22
_atom_site_aniso_U_33
_atom_site_aniso_U_23
_atom_site_aniso_U_13
_atom_site_aniso_U_12
C1 0.0355(19) 0.041(2) 0.0354(19) 0.0008(15) -0.0013(14) 0.0166(16)
C2 0.038(2) 0.038(2) 0.036(3) -0.0004(10) 0.0004(10) 0.017(2)
C3 0.049(2) 0.049(2) 0.037(3) -0.0060(14) 0.0060(14) 0.013(3)
C4 0.036(2) 0.042(2) 0.039(2) -0.0017(16) 0.0055(15) 0.0093(17)
C5 0.0284(17) 0.0336(18) 0.0331(17) 0.0009(13) -0.0031(13) 0.0104(15)
C6 0.051(3) 0.051(3) 0.053(4) -0.0100(16) 0.0100(16) 0.017(3)
O1 0.0374(14) 0.0370(14) 0.0379(14) -0.0023(11) 0.0019(11) 0.0118(12)
O3 0.041(2) 0.104(3) 0.036(2) 0.0078(9) 0.0157(18) 0.0207(12)
O2 0.0365(14) 0.0368(14) 0.0365(14) -0.0035(11) 0.0045(10) 0.0071(11)
O4 0.368(17) 0.208(10) 0.121(6) 0.006(6) 0.081(7) 0.152(12)
Cu1 0.0224(4) 0.0356(4) 0.0266(4) 0.00104(9) 0.00207(18) 0.01122(19)

loop_
_atom_type_symbol
_atom_type_description
_atom_type_scat_dispersion_real
_atom_type_scat_dispersion_imag
_atom_type_scat_source
C C 0.0033 0.0016 'International Tables Vol C Tables 4.2.6.8 and 6.1.1.4'
H H 0.0000 0.0000 'International Tables Vol C Tables 4.2.6.8 and 6.1.1.4'
O O 0.0106 0.0060 'International Tables Vol C Tables 4.2.6.8 and 6.1.1.4'
Cu Cu 0.3201 1.2651 'International Tables Vol C Tables 4.2.6.8 and 6.1.1.4'

loop_
_geom_angle_atom_site_label_1
_geom_angle_atom_site_label_2
_geom_angle_atom_site_label_3
_geom_angle
_geom_angle_site_symmetry_1
_geom_angle_site_symmetry_3
C2 C1 C4 119.4(4) . .
C2 C1 C5 119.6(4) . .
C4 C1 C5 121.0(3) . .
C1 C2 C1 120.7(5) 24_665 .
C1 C2 H2 119.7 24_665 .
C1 C2 H2 119.7 . .
C4 C3 C4 118.8(5) 24_665 .
C4 C3 C6 120.6(3) 24_665 .
C4 C3 C6 120.6(3) . .
C3 C4 C1 120.9(4) . .
C3 C4 H4 119.5 . .
C1 C4 H4 119.5 . .
O2 C5 O1 126.4(3) 25_556 .
O2 C5 C1 116.1(3) 25_556 .
O1 C5 C1 117.5(3) . .
O4 C6 O4 64.1(10) . 24_665
O4 C6 C3 111.5(6) . .
O4 C6 C3 111.5(6) 24_665 .
C5 O1 Cu1 118.7(2) . .
Cu1 O3 H1A 134.0(3) . .
Cu1 O3 H1B 113.5(3) . .
H1A O3 H1B 112.4(4) . .
C5 O2 Cu1 125.7(2) 25_556 .
C6 O4 O4 58.0(5) . 24_665
O2 Cu1 O2 89.45(17) . 23
O2 Cu1 O1 89.98(13) . 23
O2 Cu1 O1 168.90(11) 23 23
O2 Cu1 O1 168.90(11) . .
O2 Cu1 O1 89.98(13) 23 .
O1 Cu1 O1 88.44(18) 23 .
O2 Cu1 O3 92.55(12) . .
O2 Cu1 O3 92.55(12) 23 .
O1 Cu1 O3 98.55(12) 23 .
O1 Cu1 O3 98.55(12) . .
O2 Cu1 Cu1 81.67(8) . 25_556
O2 Cu1 Cu1 81.67(8) 23 25_556
O1 Cu1 Cu1 87.28(8) 23 25_556
O1 Cu1 Cu1 87.28(8) . 25_556
O3 Cu1 Cu1 171.83(13) . 25_556

loop_
_geom_bond_atom_site_label_1
_geom_bond_atom_site_label_2
_geom_bond_distance
_geom_bond_site_symmetry_2
C1 C2 1.383(5) .
C1 C4 1.407(5) .
C1 C5 1.498(5) .
C2 C1 1.383(5) 24_665
C2 H2 0.9500 .
C3 C4 1.388(5) 24_665
C3 C4 1.388(5) .
C3 C6 1.490(8) .
C4 H4 0.9500 .
C5 O2 1.254(4) 25_556
C5 O1 1.264(4) .
C6 O4 1.326(11) .
C6 O4 1.326(11) 24_665
O1 Cu1 1.972(3) .
O3 Cu1 2.144(4) .
O3 H1A 0.977(4) .
O3 H1B 0.945(4) .
O2 C5 1.254(4) 25_556
O2 Cu1 1.968(3) .
O4 O4 1.41(2) 24_665
Cu1 O2 1.968(3) 23
Cu1 O1 1.972(3) 23
Cu1 Cu1 2.6263(11) 25_556

loop_
_platon_squeeze_void_nr
_platon_squeeze_void_average_x
_platon_squeeze_void_average_y
_platon_squeeze_void_average_z
_platon_squeeze_void_volume
_platon_squeeze_void_count_electrons
_platon_squeeze_void_content
1 -0.060 -0.027 -0.002 4920 1260 ' '
